data_7150944
loop_
_publ_author_name
'Bentabed-Ababsa, Ghenia'
'Derdour, Aicha'
'Roisnel, Thierry'
'S\'aez, Jose A.'
'Domingo, Luis R.'
'Mongin, Florence'

_publ_section_title
;
 Polar [3 + 2] cycloaddition of ketones with electrophilically
 activated carbonyl ylides. Synthesis of spirocyclic dioxolane
 indolinones
;
_journal_issue 17
_journal_name_full 'Organic &amp; Biomolecular Chemistry'
_journal_page_first 3144
_journal_page_last 3157
_journal_paper_doi 10.1039/b804856h
_journal_volume 6
_journal_year 2008
_chemical_compound_source 'synthesis as described'
_chemical_formula_moiety 'C18 H9 Cl2 N3 O3'
_chemical_formula_sum 'C18 H9 Cl2 N3 O3'
_chemical_formula_weight 386.18
_chemical_name_systematic
;
?
;
_space_group_IT_number 2
_symmetry_cell_setting triclinic
_symmetry_Int_Tables_number 2
_symmetry_space_group_name_Hall '-P 1'
_symmetry_space_group_name_H-M 'P -1'
_atom_sites_solution_hydrogens geom
_atom_sites_solution_primary direct
_atom_sites_solution_secondary difmap
_cell_angle_alpha 72.904(4)
_cell_angle_beta 87.391(4)
_cell_angle_gamma 83.669(4)
_cell_formula_units_Z 2
_cell_length_a 7.2738(8)
_cell_length_b 9.1406(9)
_cell_length_c 12.8097(14)
_cell_measurement_reflns_used 8107
_cell_measurement_temperature 100(2)
_cell_measurement_theta_max 27.37
_cell_measurement_theta_min 2.34
_cell_measurement_wavelength 0.71073
_cell_volume 809.00(15)
_computing_cell_refinement 'Bruker SMART, 2006'
_computing_data_collection 'Bruker SMART, 2006'
_computing_data_reduction 'Bruker SAINT, 2006'
_computing_molecular_graphics 'Ortep-3 for Windows (Farrugia, 1997)'
_computing_publication_material 'WinGX publication routines (Farrugia, 1999)'
_computing_structure_refinement 'SHELXL-97 (Sheldrick, 1997)'
_computing_structure_solution 'SIR97 (Altomare et al., 1999)'
_diffrn_ambient_temperature 100(2)
_diffrn_detector 'CCD plate'
_diffrn_measured_fraction_theta_full 0.977
_diffrn_measured_fraction_theta_max 0.951
_diffrn_measurement_device_type 'APEXII, Bruker-AXS'
_diffrn_measurement_method 'CCD rotation images, thin slices'
_diffrn_radiation_monochromator graphite
_diffrn_radiation_probe x-ray
_diffrn_radiation_type MoK\a
_diffrn_radiation_wavelength 0.71073
_diffrn_reflns_av_R_equivalents 0.0259
_diffrn_reflns_av_unetI/netI 0.0228
_diffrn_reflns_limit_h_max 9
_diffrn_reflns_limit_h_min -9
_diffrn_reflns_limit_k_max 11
_diffrn_reflns_limit_k_min -11
_diffrn_reflns_limit_l_max 16
_diffrn_reflns_limit_l_min -16
_diffrn_reflns_number 13152
_diffrn_reflns_theta_full 25
_diffrn_reflns_theta_max 27.48
_diffrn_reflns_theta_min 3.25
_exptl_absorpt_coefficient_mu 0.426
_exptl_absorpt_correction_T_max 0.926
_exptl_absorpt_correction_T_min 0.831
_exptl_absorpt_correction_type multi-scan
_exptl_absorpt_process_details
;
[Sheldrick, G.M. (2002). SADABS Bruker AXS Inc., Madison, Wisconsin, USA]
;
_exptl_crystal_colour colourless
_exptl_crystal_density_diffrn 1.585
_exptl_crystal_density_method 'not measured'
_exptl_crystal_description prism
_exptl_crystal_F_000 392
_exptl_crystal_size_max 0.27
_exptl_crystal_size_mid 0.23
_exptl_crystal_size_min 0.18
_refine_diff_density_max 0.442
_refine_diff_density_min -0.23
_refine_diff_density_rms 0.053
_refine_ls_extinction_method none
_refine_ls_goodness_of_fit_ref 1.03
_refine_ls_hydrogen_treatment mixed
_refine_ls_matrix_type full
_refine_ls_number_parameters 238
_refine_ls_number_reflns 3529
_refine_ls_number_restraints 0
_refine_ls_restrained_S_all 1.03
_refine_ls_R_factor_all 0.0333
_refine_ls_R_factor_gt 0.0282
_refine_ls_shift/su_max 0.001
_refine_ls_shift/su_mean 0
_refine_ls_structure_factor_coef Fsqd
_refine_ls_weighting_details 'calc w=1/[\s^2^(Fo^2^)+(0.0317P)^2^+0.5206P] where P=(Fo^2^+2Fc^2^)/3'
_refine_ls_weighting_scheme calc
_refine_ls_wR_factor_gt 0.0691
_refine_ls_wR_factor_ref 0.0727
_reflns_number_gt 3146
_reflns_number_total 3529
_reflns_threshold_expression >2sigma(I)
_cod_data_source_file b804856h.txt
_cod_data_source_block 10a
_cod_database_code 7150944

loop_
_symmetry_equiv_pos_as_xyz
'x, y, z'
'-x, -y, -z'

loop_
_atom_site_label
_atom_site_type_symbol
_atom_site_fract_x
_atom_site_fract_y
_atom_site_fract_z
_atom_site_U_iso_or_equiv
_atom_site_adp_type
_atom_site_occupancy
_atom_site_calc_flag
_atom_site_refinement_flags
_atom_site_disorder_assembly
_atom_site_disorder_group
C1 C 0.94220(19) -0.13972(16) 0.36480(11) 0.0134(3) Uani 1 d . . .
H1 H 1.0801 -0.1536 0.3702 0.016 Uiso 1 calc R . .
C2 C 0.81475(19) 0.01293(15) 0.20061(11) 0.0126(3) Uani 1 d . . .
C3 C 0.73441(18) 0.07314(15) 0.29839(11) 0.0124(3) Uani 1 d . . .
C4 C 0.66871(19) 0.00092(16) 0.11863(11) 0.0138(3) Uani 1 d . . .
C5 C 1.10588(19) 0.16894(16) 0.15024(11) 0.0142(3) Uani 1 d . . .
H5 H 1.1557 0.1366 0.2216 0.017 Uiso 1 calc R . .
C6 C 1.19120(19) 0.27106(16) 0.06399(11) 0.0152(3) Uani 1 d . . .
C7 C 1.1215(2) 0.31975(17) -0.04097(11) 0.0166(3) Uani 1 d . . .
H7 H 1.1833 0.3904 -0.0975 0.02 Uiso 1 calc R . .
C8 C 0.9605(2) 0.26501(16) -0.06367(11) 0.0158(3) Uani 1 d . . .
H8 H 0.9113 0.2966 -0.1352 0.019 Uiso 1 calc R . .
C9 C 0.94505(19) 0.11642(16) 0.12743(11) 0.0126(3) Uani 1 d . . .
C10 C 0.87546(19) 0.16348(16) 0.02156(11) 0.0132(3) Uani 1 d . . .
C11 C 0.86125(18) -0.26972(16) 0.44968(11) 0.0128(3) Uani 1 d . . .
C12 C 0.79790(18) -0.39121(16) 0.42139(11) 0.0139(3) Uani 1 d . . .
H12 H 0.8021 -0.3918 0.3473 0.017 Uiso 1 calc R . .
C13 C 0.72860(19) -0.51132(16) 0.50159(11) 0.0146(3) Uani 1 d . . .
H13 H 0.6862 -0.595 0.483 0.017 Uiso 1 calc R . .
C14 C 0.72188(19) -0.50791(16) 0.60910(11) 0.0145(3) Uani 1 d . . .
C15 C 0.7854(2) -0.38822(17) 0.63902(11) 0.0165(3) Uani 1 d . . .
H15 H 0.7805 -0.3878 0.7132 0.02 Uiso 1 calc R . .
C16 C 0.85605(19) -0.26935(16) 0.55839(11) 0.0156(3) Uani 1 d . . .
H16 H 0.9012 -0.1871 0.5775 0.019 Uiso 1 calc R . .
C17 C 0.72477(19) 0.24227(16) 0.27529(11) 0.0143(3) Uani 1 d . . .
C18 C 0.55009(19) 0.02003(16) 0.33953(11) 0.0144(3) Uani 1 d . . .
N1 N 0.71457(16) 0.09129(14) 0.01917(10) 0.0142(2) Uani 1 d . . .
HN1 H 0.653(3) 0.103(3) -0.035(2) 0.05 Uiso 1 d . . .
N2 N 0.72273(18) 0.37242(15) 0.25854(10) 0.0207(3) Uani 1 d . . .
N3 N 0.40920(17) -0.01698(15) 0.37403(10) 0.0205(3) Uani 1 d . . .
O1 O 0.87264(13) 0.00876(11) 0.37763(8) 0.0133(2) Uani 1 d . . .
O2 O 0.89094(14) -0.13684(11) 0.25801(8) 0.0151(2) Uani 1 d . . .
O3 O 0.53969(14) -0.07751(12) 0.14283(8) 0.0185(2) Uani 1 d . . .
Cl1 Cl 0.63078(5) -0.65778(4) 0.70863(3) 0.01733(9) Uani 1 d . . .
Cl2 Cl 1.39052(5) 0.34456(4) 0.08931(3) 0.01951(10) Uani 1 d . . .

loop_
_atom_site_aniso_label
_atom_site_aniso_U_11
_atom_site_aniso_U_22
_atom_site_aniso_U_33
_atom_site_aniso_U_23
_atom_site_aniso_U_13
_atom_site_aniso_U_12
C1 0.0133(6) 0.0140(7) 0.0141(6) -0.0064(5) -0.0019(5) 0.0007(5)
C2 0.0132(6) 0.0124(6) 0.0131(6) -0.0048(5) -0.0010(5) -0.0016(5)
C3 0.0121(6) 0.0129(6) 0.0129(6) -0.0045(5) -0.0015(5) -0.0014(5)
C4 0.0140(6) 0.0139(6) 0.0153(6) -0.0073(5) -0.0013(5) -0.0004(5)
C5 0.0132(6) 0.0157(7) 0.0145(6) -0.0057(5) -0.0016(5) -0.0007(6)
C6 0.0118(6) 0.0159(7) 0.0202(7) -0.0086(5) 0.0012(5) -0.0026(5)
C7 0.0171(7) 0.0165(7) 0.0167(7) -0.0054(5) 0.0033(5) -0.0031(6)
C8 0.0183(7) 0.0160(7) 0.0133(6) -0.0045(5) -0.0014(5) -0.0010(6)
C9 0.0127(6) 0.0120(6) 0.0139(6) -0.0051(5) 0.0002(5) -0.0001(5)
C10 0.0123(6) 0.0134(6) 0.0156(6) -0.0074(5) -0.0005(5) -0.0003(5)
C11 0.0094(6) 0.0128(6) 0.0156(6) -0.0040(5) -0.0026(5) 0.0023(5)
C12 0.0117(6) 0.0159(7) 0.0146(6) -0.0061(5) -0.0035(5) 0.0021(5)
C13 0.0127(6) 0.0124(7) 0.0197(7) -0.0064(5) -0.0038(5) 0.0007(5)
C14 0.0112(6) 0.0132(7) 0.0173(7) -0.0022(5) -0.0016(5) 0.0014(5)
C15 0.0190(7) 0.0168(7) 0.0145(6) -0.0064(5) -0.0008(5) -0.0001(6)
C16 0.0167(7) 0.0140(7) 0.0178(7) -0.0073(5) -0.0016(5) -0.0010(6)
C17 0.0129(6) 0.0173(7) 0.0139(6) -0.0061(5) -0.0018(5) -0.0014(6)
C18 0.0160(7) 0.0139(7) 0.0145(6) -0.0064(5) -0.0020(5) 0.0002(6)
N1 0.0133(6) 0.0171(6) 0.0133(5) -0.0056(5) -0.0023(4) -0.0028(5)
N2 0.0217(7) 0.0179(7) 0.0232(6) -0.0072(5) -0.0028(5) -0.0013(5)
N3 0.0173(6) 0.0224(7) 0.0240(6) -0.0101(5) 0.0023(5) -0.0036(5)
O1 0.0144(5) 0.0114(5) 0.0146(5) -0.0046(4) -0.0048(4) 0.0006(4)
O2 0.0207(5) 0.0123(5) 0.0122(5) -0.0040(4) -0.0016(4) 0.0007(4)
O3 0.0183(5) 0.0221(5) 0.0172(5) -0.0065(4) -0.0011(4) -0.0090(4)
Cl1 0.01683(17) 0.01543(17) 0.01763(17) -0.00120(13) -0.00098(12) -0.00236(13)
Cl2 0.01483(17) 0.02349(19) 0.02266(18) -0.00833(14) 0.00132(12) -0.00853(14)

loop_
_atom_type_symbol
_atom_type_description
_atom_type_scat_dispersion_real
_atom_type_scat_dispersion_imag
_atom_type_scat_source
C C 0.0033 0.0016 'International Tables Vol C Tables 4.2.6.8 and 6.1.1.4'
H H 0 0 'International Tables Vol C Tables 4.2.6.8 and 6.1.1.4'
N N 0.0061 0.0033 'International Tables Vol C Tables 4.2.6.8 and 6.1.1.4'
O O 0.0106 0.006 'International Tables Vol C Tables 4.2.6.8 and 6.1.1.4'
Cl Cl 0.1484 0.1585 'International Tables Vol C Tables 4.2.6.8 and 6.1.1.4'

loop_
_geom_angle_atom_site_label_1
_geom_angle_atom_site_label_2
_geom_angle_atom_site_label_3
_geom_angle
_geom_angle_site_symmetry_1
_geom_angle_site_symmetry_3
_geom_angle_publ_flag
O2 C1 O1 106.12(10) . . ?
O2 C1 C11 110.32(10) . . ?
O1 C1 C11 111.78(11) . . ?
O2 C1 H1 109.5 . . ?
O1 C1 H1 109.5 . . ?
C11 C1 H1 109.5 . . ?
O2 C2 C9 116.63(12) . . ?
O2 C2 C4 109.03(10) . . ?
C9 C2 C4 102.53(10) . . ?
O2 C2 C3 100.55(10) . . ?
C9 C2 C3 113.22(11) . . ?
C4 C2 C3 115.41(11) . . ?
O1 C3 C17 106.91(10) . . ?
O1 C3 C18 111.29(11) . . ?
C17 C3 C18 109.49(12) . . ?
O1 C3 C2 101.31(11) . . ?
C17 C3 C2 113.84(11) . . ?
C18 C3 C2 113.56(10) . . ?
O3 C4 N1 127.91(13) . . ?
O3 C4 C2 124.86(12) . . ?
N1 C4 C2 107.23(11) . . ?
C9 C5 C6 117.08(12) . . ?
C9 C5 H5 121.5 . . ?
C6 C5 H5 121.5 . . ?
C7 C6 C5 122.57(12) . . ?
C7 C6 Cl2 118.58(10) . . ?
C5 C6 Cl2 118.83(11) . . ?
C6 C7 C8 120.05(13) . . ?
C6 C7 H7 120 . . ?
C8 C7 H7 120 . . ?
C10 C8 C7 117.61(13) . . ?
C10 C8 H8 121.2 . . ?
C7 C8 H8 121.2 . . ?
C5 C9 C10 120.62(12) . . ?
C5 C9 C2 131.12(12) . . ?
C10 C9 C2 108.23(11) . . ?
C8 C10 C9 122.05(12) . . ?
C8 C10 N1 128.28(12) . . ?
C9 C10 N1 109.67(12) . . ?
C16 C11 C12 120.00(12) . . ?
C16 C11 C1 118.81(12) . . ?
C12 C11 C1 121.16(12) . . ?
C13 C12 C11 119.93(12) . . ?
C13 C12 H12 120 . . ?
C11 C12 H12 120 . . ?
C14 C13 C12 119.29(13) . . ?
C14 C13 H13 120.4 . . ?
C12 C13 H13 120.4 . . ?
C13 C14 C15 121.63(13) . . ?
C13 C14 Cl1 118.81(11) . . ?
C15 C14 Cl1 119.56(11) . . ?
C16 C15 C14 118.66(13) . . ?
C16 C15 H15 120.7 . . ?
C14 C15 H15 120.7 . . ?
C15 C16 C11 120.48(13) . . ?
C15 C16 H16 119.8 . . ?
C11 C16 H16 119.8 . . ?
N2 C17 C3 177.92(15) . . ?
N3 C18 C3 177.10(15) . . ?
C4 N1 C10 112.23(11) . . ?
C4 N1 HN1 122.6(17) . . ?
C10 N1 HN1 125.1(17) . . ?
C3 O1 C1 106.94(10) . . ?
C2 O2 C1 109.74(10) . . ?

loop_
_geom_bond_atom_site_label_1
_geom_bond_atom_site_label_2
_geom_bond_distance
_geom_bond_site_symmetry_2
_geom_bond_publ_flag
C1 O2 1.4263(16) . ?
C1 O1 1.4482(17) . ?
C1 C11 1.5090(18) . ?
C1 H1 1 . ?
C2 O2 1.4141(17) . ?
C2 C9 1.5058(18) . ?
C2 C4 1.5615(18) . ?
C2 C3 1.5751(19) . ?
C3 O1 1.4138(16) . ?
C3 C17 1.4804(19) . ?
C3 C18 1.4965(18) . ?
C4 O3 1.2174(16) . ?
C4 N1 1.3492(18) . ?
C5 C9 1.3864(18) . ?
C5 C6 1.3914(19) . ?
C5 H5 0.95 . ?
C6 C7 1.387(2) . ?
C6 Cl2 1.7447(14) . ?
C7 C8 1.3975(19) . ?
C7 H7 0.95 . ?
C8 C10 1.3802(19) . ?
C8 H8 0.95 . ?
C9 C10 1.3971(18) . ?
C10 N1 1.4112(17) . ?
C11 C16 1.3924(19) . ?
C11 C12 1.3934(19) . ?
C12 C13 1.3880(19) . ?
C12 H12 0.95 . ?
C13 C14 1.385(2) . ?
C13 H13 0.95 . ?
C14 C15 1.390(2) . ?
C14 Cl1 1.7429(14) . ?
C15 C16 1.3880(19) . ?
C15 H15 0.95 . ?
C16 H16 0.95 . ?
C17 N2 1.1436(19) . ?
C18 N3 1.1434(19) . ?
N1 HN1 0.82(2) . ?

loop_
_geom_torsion_atom_site_label_1
_geom_torsion_atom_site_label_2
_geom_torsion_atom_site_label_3
_geom_torsion_atom_site_label_4
_geom_torsion
_geom_torsion_site_symmetry_1
_geom_torsion_site_symmetry_2
_geom_torsion_site_symmetry_3
_geom_torsion_site_symmetry_4
_geom_torsion_publ_flag
O2 C2 C3 O1 38.10(11) . . . . ?
C9 C2 C3 O1 -87.07(13) . . . . ?
C4 C2 C3 O1 155.21(10) . . . . ?
O2 C2 C3 C17 152.48(11) . . . . ?
C9 C2 C3 C17 27.31(16) . . . . ?
C4 C2 C3 C17 -90.41(13) . . . . ?
O2 C2 C3 C18 -81.31(13) . . . . ?
C9 C2 C3 C18 153.52(12) . . . . ?
C4 C2 C3 C18 35.79(16) . . . . ?
O2 C2 C4 O3 52.94(18) . . . . ?
C9 C2 C4 O3 177.16(14) . . . . ?
C3 C2 C4 O3 -59.28(18) . . . . ?
O2 C2 C4 N1 -126.64(12) . . . . ?
C9 C2 C4 N1 -2.41(14) . . . . ?
C3 C2 C4 N1 121.14(13) . . . . ?
C9 C5 C6 C7 -0.1(2) . . . . ?
C9 C5 C6 Cl2 178.27(11) . . . . ?
C5 C6 C7 C8 -0.6(2) . . . . ?
Cl2 C6 C7 C8 -178.99(11) . . . . ?
C6 C7 C8 C10 0.5(2) . . . . ?
C6 C5 C9 C10 1.0(2) . . . . ?
C6 C5 C9 C2 -176.89(14) . . . . ?
O2 C2 C9 C5 -59.5(2) . . . . ?
C4 C2 C9 C5 -178.56(15) . . . . ?
C3 C2 C9 C5 56.4(2) . . . . ?
O2 C2 C9 C10 122.41(13) . . . . ?
C4 C2 C9 C10 3.39(15) . . . . ?
C3 C2 C9 C10 -121.61(12) . . . . ?
C7 C8 C10 C9 0.4(2) . . . . ?
C7 C8 C10 N1 -179.10(14) . . . . ?
C5 C9 C10 C8 -1.1(2) . . . . ?
C2 C9 C10 C8 177.17(13) . . . . ?
C5 C9 C10 N1 178.45(13) . . . . ?
C2 C9 C10 N1 -3.26(16) . . . . ?
O2 C1 C11 C16 -164.26(12) . . . . ?
O1 C1 C11 C16 -46.43(17) . . . . ?
O2 C1 C11 C12 17.81(18) . . . . ?
O1 C1 C11 C12 135.65(13) . . . . ?
C16 C11 C12 C13 0.4(2) . . . . ?
C1 C11 C12 C13 178.29(13) . . . . ?
C11 C12 C13 C14 0.6(2) . . . . ?
C12 C13 C14 C15 -1.0(2) . . . . ?
C12 C13 C14 Cl1 178.88(10) . . . . ?
C13 C14 C15 C16 0.4(2) . . . . ?
Cl1 C14 C15 C16 -179.49(11) . . . . ?
C14 C15 C16 C11 0.6(2) . . . . ?
C12 C11 C16 C15 -1.0(2) . . . . ?
C1 C11 C16 C15 -178.96(13) . . . . ?
O1 C3 C17 N2 23(4) . . . . ?
C18 C3 C17 N2 144(4) . . . . ?
C2 C3 C17 N2 -88(4) . . . . ?
O1 C3 C18 N3 69(3) . . . . ?
C17 C3 C18 N3 -49(3) . . . . ?
C2 C3 C18 N3 -18E1(10) . . . . ?
O3 C4 N1 C10 -178.97(14) . . . . ?
C2 C4 N1 C10 0.60(16) . . . . ?
C8 C10 N1 C4 -178.79(14) . . . . ?
C9 C10 N1 C4 1.68(17) . . . . ?
C17 C3 O1 C1 -154.40(11) . . . . ?
C18 C3 O1 C1 86.08(13) . . . . ?
C2 C3 O1 C1 -34.95(12) . . . . ?
O2 C1 O1 C3 19.17(13) . . . . ?
C11 C1 O1 C3 -101.15(12) . . . . ?
C9 C2 O2 C1 95.14(13) . . . . ?
C4 C2 O2 C1 -149.41(11) . . . . ?
C3 C2 O2 C1 -27.68(12) . . . . ?
O1 C1 O2 C2 7.49(13) . . . . ?
C11 C1 O2 C2 128.75(12) . . . . ?
